data_1005028
loop_
_publ_author_name
'Clarke, S J'
'Kowach, G R'
'DiSalvo, F J'

_publ_section_title
;
Synthesis and structure of two new strontium germanium nitrides: Sr3
Ge2 N2 and Sr2 Ge N2
;
_journal_coden_ASTM INOCAJ
_journal_name_full 'Inorganic Chemistry'
_journal_page_first 7009
_journal_page_last 7012
_journal_paper_doi 10.1021/ic960518x
_journal_volume 35
_journal_year 1996
_chemical_formula_structural 'Sr2 (Ge N2)'
_chemical_formula_sum 'Ge N2 Sr2'
_chemical_name_systematic 'Distrontium dinitridogermanate(II)'
_space_group_IT_number 135
_symmetry_cell_setting tetragonal
_symmetry_Int_Tables_number 135
_symmetry_space_group_name_Hall '-P 4c 2ab'
_symmetry_space_group_name_H-M 'P 42/m b c'
_cell_angle_alpha 90
_cell_angle_beta 90
_cell_angle_gamma 90
_cell_formula_units_Z 8
_cell_length_a 11.773(2)
_cell_length_b 11.773(2)
_cell_length_c 5.409(1)
_cell_volume 749.7
_refine_ls_R_factor_all 0.038
_cod_database_code 1005028

loop_
_symmetry_equiv_pos_as_xyz
x,y,z
-y,x,1/2+z
1/2+x,1/2-y,z
1/2+y,1/2+x,1/2+z
x,y,-z
-y,x,1/2-z
1/2+x,1/2-y,-z
1/2+y,1/2+x,1/2-z
-x,-y,-z
y,-x,1/2-z
1/2-x,1/2+y,-z
1/2-y,1/2-x,1/2-z
-x,-y,z
y,-x,1/2+z
1/2-x,1/2+y,z
1/2-y,1/2-x,1/2+z

loop_
_atom_site_label
_atom_site_type_symbol
_atom_site_symmetry_multiplicity
_atom_site_Wyckoff_symbol
_atom_site_fract_x
_atom_site_fract_y
_atom_site_fract_z
_atom_site_occupancy
_atom_site_attached_hydrogens
_atom_site_calc_flag
Sr1 Sr2+ 8 h 0.3671(1) 0.4190(1) 0. 1. 0 d
Sr2 Sr2+ 8 h 0.0224(1) 0.3482(1) 0. 1. 0 d
Ge1 Ge2+ 8 h 0.2559(1) 0.1514(1) 0. 1. 0 d
N1 N3- 8 h 0.0996(9) 0.1340(7) 0. 1. 0 d
N2 N3- 8 h 0.3353(9) 0.0131(7) 0. 1. 0 d

loop_
_atom_type_symbol
_atom_type_oxidation_number
Sr2+ 2.000
Ge2+ 2.000
N3- -3.000
